data_2217108
loop_
_publ_author_name
'Rui Liu'
'Wen-Yuan Wu'
'Yu-Hao Li'
'Shui-Ping Deng'
'Hong-Jun Zhu'

_publ_section_title
;
 2-Bromo-5-iodo-1,3-dimethylbenzene
;
_journal_coeditor_code HK2261
_journal_issue 1
_journal_name_full 'Acta Crystallographica Section E'
_journal_page_first o280
_journal_page_last o280
_journal_paper_doi 10.1107/S1600536807065415
_journal_volume 64
_journal_year 2008
_chemical_formula_iupac 'C8 H8 Br I'
_chemical_formula_moiety 'C8 H8 Br I'
_chemical_formula_sum 'C8 H8 Br I'
_chemical_formula_weight 310.94
_chemical_melting_point 307
_chemical_name_common 2-bromo-5-iodo-1,3-dimethylbenzene
_chemical_name_systematic
;
2-Bromo-5-iodo-1,3-dimethylbenzene
;
_space_group_IT_number 62
_symmetry_cell_setting orthorhombic
_symmetry_space_group_name_Hall '-P 2ac 2n'
_symmetry_space_group_name_H-M 'P n m a'
_atom_sites_solution_hydrogens geom
_atom_sites_solution_primary direct
_atom_sites_solution_secondary difmap
_audit_creation_method SHELXL-97
_cell_angle_alpha 90.00
_cell_angle_beta 90.00
_cell_angle_gamma 90.00
_cell_formula_units_Z 4
_cell_length_a 16.686(3)
_cell_length_b 7.0640(14)
_cell_length_c 8.2130(16)
_cell_measurement_reflns_used 25
_cell_measurement_temperature 294(2)
_cell_measurement_theta_max 13
_cell_measurement_theta_min 10
_cell_volume 968.1(3)
_computing_cell_refinement 'CAD-4 Software (Enraf--Nonius, 1985)'
_computing_data_collection 'CAD-4 Software (Enraf--Nonius, 1985)'
_computing_data_reduction 'XCAD4 (Harms & Wocadlo, 1995)'
_computing_molecular_graphics 'PLATON (Spek, 2003)'
_computing_publication_material 'SHELXTL (Bruker, 2000)'
_computing_structure_refinement 'SHELXL97 (Sheldrick, 1997)'
_computing_structure_solution 'SHELXS97 (Sheldrick, 1997)'
_diffrn_ambient_temperature 294(2)
_diffrn_measured_fraction_theta_full 1.000
_diffrn_measured_fraction_theta_max 1.000
_diffrn_measurement_device_type 'Enraf--Nonius CAD-4 diffractometer'
_diffrn_measurement_method '\w/2\q scans'
_diffrn_radiation_monochromator graphite
_diffrn_radiation_source 'fine-focus sealed tube'
_diffrn_radiation_type MoK\a
_diffrn_radiation_wavelength 0.71073
_diffrn_reflns_av_R_equivalents 0.0000
_diffrn_reflns_av_sigmaI/netI 0.0351
_diffrn_reflns_limit_h_max 20
_diffrn_reflns_limit_h_min 0
_diffrn_reflns_limit_k_max 8
_diffrn_reflns_limit_k_min 0
_diffrn_reflns_limit_l_max 10
_diffrn_reflns_limit_l_min 0
_diffrn_reflns_number 1030
_diffrn_reflns_theta_full 25.96
_diffrn_reflns_theta_max 25.96
_diffrn_reflns_theta_min 2.44
_diffrn_standards_decay_% 0
_diffrn_standards_interval_time 120
_diffrn_standards_number 3
_exptl_absorpt_coefficient_mu 7.366
_exptl_absorpt_correction_T_max 0.4792
_exptl_absorpt_correction_T_min 0.1566
_exptl_absorpt_correction_type psi-scan
_exptl_absorpt_process_details '(North <i>et al.</i>,  1968)'
_exptl_crystal_colour colorless
_exptl_crystal_density_diffrn 2.133
_exptl_crystal_density_method 'not measured'
_exptl_crystal_description needle
_exptl_crystal_F_000 576.0
_exptl_crystal_size_max 0.40
_exptl_crystal_size_mid 0.20
_exptl_crystal_size_min 0.10
_refine_diff_density_max 0.619
_refine_diff_density_min -0.852
_refine_ls_extinction_method none
_refine_ls_goodness_of_fit_ref 1.099
_refine_ls_hydrogen_treatment constr
_refine_ls_matrix_type full
_refine_ls_number_parameters 63
_refine_ls_number_reflns 1030
_refine_ls_number_restraints 0
_refine_ls_restrained_S_all 1.099
_refine_ls_R_factor_all 0.0916
_refine_ls_R_factor_gt 0.0560
_refine_ls_shift/su_max 0.000
_refine_ls_shift/su_mean 0.000
_refine_ls_structure_factor_coef Fsqd
_refine_ls_weighting_details 'calc w=1/[\s^2^(Fo^2^)+(0.0602P)^2^+1.4567P] where P=(Fo^2^+2Fc^2^)/3'
_refine_ls_weighting_scheme calc
_refine_ls_wR_factor_gt 0.1239
_refine_ls_wR_factor_ref 0.1365
_reflns_number_gt 659
_reflns_number_total 1030
_reflns_threshold_expression I>2\s(I)
_cod_data_source_file hk2261.cif
_cod_data_source_block I
_cod_database_code 2217108
_cod_database_fobs_code 2217108

loop_
_symmetry_equiv_pos_as_xyz
'x, y, z'
'-x+1/2, -y, z+1/2'
'-x, y+1/2, -z'
'x+1/2, -y+1/2, -z+1/2'
'-x, -y, -z'
'x-1/2, y, -z-1/2'
'x, -y-1/2, z'
'-x-1/2, y-1/2, z-1/2'

loop_
_atom_site_type_symbol
_atom_site_label
_atom_site_fract_x
_atom_site_fract_y
_atom_site_fract_z
_atom_site_U_iso_or_equiv
_atom_site_adp_type
_atom_site_calc_flag
_atom_site_refinement_flags
_atom_site_occupancy
I I1 0.25441(7) 0.2500 1.15579(9) 0.0902(5) Uani d S 1
Br Br2 -0.08058(5) 0.2500 0.69651(7) 0.0800(5) Uani d S 1
C C1 0.0160(4) 0.2500 0.8282(5) 0.055(3) Uani d S 1
C C2 0.0066(4) 0.2500 0.9955(6) 0.051(3) Uani d S 1
C C3 0.0768(4) 0.2500 1.0850(6) 0.054(3) Uani d S 1
H H3 0.0740 0.2500 1.1981 0.065 Uiso calc SR 1
C C4 0.1500(5) 0.2500 1.0117(6) 0.057(3) Uani d S 1
C C5 0.1580(5) 0.2500 0.8449(5) 0.055(3) Uani d S 1
H H5 0.2085 0.2500 0.7972 0.066 Uiso calc SR 1
C C6 0.0897(4) 0.2500 0.7489(5) 0.050(3) Uani d S 1
C C7 0.0984(4) 0.2500 0.5721(4) 0.093(5) Uani d S 1
H H7A 0.0947 0.1226 0.5322 0.139 Uiso calc PR 0.50
H H7B 0.1496 0.3022 0.5434 0.139 Uiso calc PR 0.50
H H7C 0.0567 0.3252 0.5244 0.139 Uiso calc PR 0.50
C C8 -0.0730(4) 0.2500 1.0755(6) 0.077(4) Uani d S 1
H H8A -0.0672 0.2878 1.1871 0.116 Uiso calc PR 0.50
H H8B -0.0955 0.1251 1.0709 0.116 Uiso calc PR 0.50
H H8C -0.1078 0.3371 1.0203 0.116 Uiso calc PR 0.50

loop_
_atom_site_aniso_label
_atom_site_aniso_U_11
_atom_site_aniso_U_22
_atom_site_aniso_U_33
_atom_site_aniso_U_12
_atom_site_aniso_U_13
_atom_site_aniso_U_23
I1 0.0675(6) 0.1300(10) 0.0731(6) 0.000 -0.0170(5) 0.000
Br2 0.0850(9) 0.0714(8) 0.0837(9) 0.000 -0.0394(8) 0.000
C1 0.065(7) 0.038(6) 0.063(8) 0.000 -0.022(6) 0.000
C6 0.074(7) 0.049(5) 0.047(6) 0.000 0.006(5) 0.000
C4 0.068(7) 0.057(7) 0.046(7) 0.000 0.002(6) 0.000
C3 0.079(8) 0.053(6) 0.031(5) 0.000 0.012(6) 0.000
C2 0.054(5) 0.046(6) 0.052(7) 0.000 0.010(5) 0.000
C5 0.060(6) 0.059(7) 0.045(6) 0.000 0.017(5) 0.000
C7 0.108(13) 0.098(10) 0.083(6) 0.000 0.012(7) 0.000
C8 0.071(8) 0.079(8) 0.082(9) 0.000 0.003(7) 0.000

loop_
_atom_type_symbol
_atom_type_description
_atom_type_scat_dispersion_real
_atom_type_scat_dispersion_imag
_atom_type_scat_source
C C 0.0033 0.0016 'International Tables Vol C Tables 4.2.6.8 and 6.1.1.4'
H H 0.0000 0.0000 'International Tables Vol C Tables 4.2.6.8 and 6.1.1.4'
Br Br -0.2901 2.4595 'International Tables Vol C Tables 4.2.6.8 and 6.1.1.4'
I I -0.4742 1.8119 'International Tables Vol C Tables 4.2.6.8 and 6.1.1.4'

loop_
_geom_angle_atom_site_label_1
_geom_angle_atom_site_label_2
_geom_angle_atom_site_label_3
_geom_angle
C2 C1 C6 124.4(5)
C2 C1 Br2 117.4(5)
C6 C1 Br2 118.2(3)
C5 C6 C1 117.4(4)
C5 C6 C7 118.9(5)
C1 C6 C7 123.6(5)
C3 C4 C5 121.7(4)
C3 C4 I1 119.6(4)
C5 C4 I1 118.7(4)
C4 C3 C2 121.6(5)
C4 C3 H3 119.2
C2 C3 H3 119.2
C1 C2 C3 115.6(5)
C1 C2 C8 122.8(6)
C3 C2 C8 121.5(5)
C4 C5 C6 119.2(5)
C4 C5 H5 120.4
C6 C5 H5 120.4
C6 C7 H7A 109.5
C6 C7 H7B 109.5
H7A C7 H7B 109.5
C6 C7 H7C 109.5
H7A C7 H7C 109.5
H7B C7 H7C 109.5
C2 C8 H8A 109.5
C2 C8 H8B 109.5
H8A C8 H8B 109.5
C2 C8 H8C 109.5
H8A C8 H8C 109.5
H8B C8 H8C 109.5

loop_
_geom_bond_atom_site_label_1
_geom_bond_atom_site_label_2
_geom_bond_distance
I1 C4 2.105(7)
Br2 C1 1.941(6)
C1 C2 1.383(6)
C1 C6 1.392(6)
C6 C5 1.385(6)
C6 C7 1.460(5)
C4 C3 1.362(6)
C4 C5 1.377(6)
C3 C2 1.384(6)
C3 H3 0.9300
C2 C8 1.481(6)
C5 H5 0.9300
C7 H7A 0.9600
C7 H7B 0.9600
C7 H7C 0.9600
C8 H8A 0.9600
C8 H8B 0.9600
C8 H8C 0.9600

loop_
_geom_hbond_atom_site_label_D
_geom_hbond_atom_site_label_H
_geom_hbond_atom_site_label_A
_geom_hbond_distance_DH
_geom_hbond_distance_HA
_geom_hbond_distance_DA
_geom_hbond_angle_DHA
_geom_hbond_publ_flag
C7 H7C Br2 0.96 2.740 3.156(6) 107.00 yes
C8 H8C Br2 0.96 2.770 3.115(5) 102.00 yes

loop_
_geom_torsion_atom_site_label_1
_geom_torsion_atom_site_label_2
_geom_torsion_atom_site_label_3
_geom_torsion_atom_site_label_4
_geom_torsion
C2 C1 C6 C5 0.000(3)
Br2 C1 C6 C5 180.000(2)
C2 C1 C6 C7 180.000(2)
Br2 C1 C6 C7 0.000(2)
C5 C4 C3 C2 0.000(3)
I1 C4 C3 C2 180.000(3)
C6 C1 C2 C3 0.000(3)
Br2 C1 C2 C3 180.000(2)
C6 C1 C2 C8 180.000(3)
Br2 C1 C2 C8 0.000(3)
C4 C3 C2 C1 0.000(3)
C4 C3 C2 C8 180.000(3)
C3 C4 C5 C6 0.000(3)
I1 C4 C5 C6 180.000(2)
C1 C6 C5 C4 0.000(3)
C7 C6 C5 C4 180.000(2)
